data_4304461
loop_
_publ_author_name
'Vyacheslav V. Sushev'
'Natalia V. Belina'
'Georgy K. Fukin'
'Yuriy A. Kurskiy'
'Alexander N. Kornev'
'Gleb A. Abakumov'

_publ_contact_author G.K.Fukin
_publ_contact_author_email gera@iomc.ras.ru
_publ_section_title
;
Migratory Insertion of the R2P Group into a Nitrogen-Nitrogen Bond - A
Novel Type of Rearrangement in Phosphorus-Nitrogen Ligand Chemistry. 3.
The Rearrangement of Triphosphinohydrazide Ligand -N(PPh2)-N(PPh2)2 to
Triphosphazenide Anion {[(Ph2P-N]2PPh2}- in the Coordination Sphere of
Divalent Cobalt and Nickel
;
_journal_name_full 'Inorganic Chemistry'
_journal_page_first 2608
_journal_page_last 2612
_journal_paper_doi 10.1021/ic701954k
_journal_volume 47
_journal_year 2008
_chemical_formula_moiety 'C36 H31 N2 P3'
_chemical_formula_sum 'C36 H31 N2 P3'
_chemical_formula_weight 584.54
_chemical_name_systematic
; 
 ? 
;
_space_group_IT_number 14
_symmetry_cell_setting monoclinic
_symmetry_space_group_name_Hall '-P 2ybc'
_symmetry_space_group_name_H-M 'P 1 21/c 1'
_atom_sites_solution_hydrogens geom
_atom_sites_solution_primary direct
_atom_sites_solution_secondary difmap
_audit_creation_method SHELXL-97
_cell_angle_alpha 90.00
_cell_angle_beta 103.1290(10)
_cell_angle_gamma 90.00
_cell_formula_units_Z 4
_cell_length_a 14.9713(10)
_cell_length_b 9.5166(6)
_cell_length_c 21.9221(15)
_cell_measurement_reflns_used 700
_cell_measurement_temperature 100(2)
_cell_measurement_theta_max 25
_cell_measurement_theta_min 2
_cell_volume 3041.7(3)
_computing_cell_refinement 'Bruker SMART'
_computing_data_collection 'Bruker SMART'
_computing_data_reduction 'Bruker SHELXTL'
_computing_molecular_graphics 'Bruker SHELXTL'
_computing_publication_material 'Bruker SHELXTL'
_computing_structure_refinement 'SHELXL-97 (Sheldrick, 1997)'
_computing_structure_solution 'SHELXS-97 (Sheldrick, 1990)'
_diffrn_ambient_temperature 100(2)
_diffrn_measured_fraction_theta_full 0.995
_diffrn_measured_fraction_theta_max 0.995
_diffrn_measurement_device_type 'CCD area detector'
_diffrn_measurement_method 'phi and omega scans'
_diffrn_radiation_monochromator graphite
_diffrn_radiation_source 'fine-focus sealed tube'
_diffrn_radiation_type MoK\a
_diffrn_radiation_wavelength 0.71073
_diffrn_reflns_av_R_equivalents 0.0377
_diffrn_reflns_av_sigmaI/netI 0.0416
_diffrn_reflns_limit_h_max 16
_diffrn_reflns_limit_h_min -17
_diffrn_reflns_limit_k_max 9
_diffrn_reflns_limit_k_min -11
_diffrn_reflns_limit_l_max 26
_diffrn_reflns_limit_l_min -24
_diffrn_reflns_number 16355
_diffrn_reflns_theta_full 25.06
_diffrn_reflns_theta_max 25.06
_diffrn_reflns_theta_min 1.91
_exptl_absorpt_coefficient_mu 0.224
_exptl_absorpt_correction_T_max 0.9823
_exptl_absorpt_correction_T_min 0.9651
_exptl_absorpt_correction_type multi-scan
_exptl_absorpt_process_details 'SADABS (Sheldrick, 1998a)'
_exptl_crystal_colour colorless
_exptl_crystal_density_diffrn 1.276
_exptl_crystal_density_method 'not measured'
_exptl_crystal_description prism
_exptl_crystal_F_000 1224
_exptl_crystal_size_max 0.16
_exptl_crystal_size_mid 0.10
_exptl_crystal_size_min 0.08
_refine_diff_density_max 1.746
_refine_diff_density_min -0.476
_refine_diff_density_rms 0.069
_refine_ls_extinction_method none
_refine_ls_goodness_of_fit_ref 1.031
_refine_ls_hydrogen_treatment constr
_refine_ls_matrix_type full
_refine_ls_number_parameters 370
_refine_ls_number_reflns 5375
_refine_ls_number_restraints 0
_refine_ls_restrained_S_all 1.031
_refine_ls_R_factor_all 0.0659
_refine_ls_R_factor_gt 0.0492
_refine_ls_shift/su_max 0.000
_refine_ls_shift/su_mean 0.000
_refine_ls_structure_factor_coef Fsqd
_refine_ls_weighting_details 'calc w=1/[\s^2^(Fo^2^)+(0.0628P)^2^+3.4367P] where P=(Fo^2^+2Fc^2^)/3'
_refine_ls_weighting_scheme calc
_refine_ls_wR_factor_gt 0.1208
_refine_ls_wR_factor_ref 0.1309
_reflns_number_gt 4249
_reflns_number_total 5375
_reflns_threshold_expression >2sigma(I)
_cod_data_source_file ic701954k-file002.cif
_cod_data_source_block gidrm
_cod_depositor_comments
;
The following automatic conversions were performed:
'_symmetry_cell_setting' value 'Monoclinic' changed to 'monoclinic'
according to '/home/saulius/struct/CIF-dictionaries/cif_core.dic'
dictionary named 'cif_core.dic' version 2.4.1 from 2010-06-29.

Automatic conversion script
Id: cif_fix_enum 1527 2010-12-29 10:47:43Z saulius 
;
_cod_database_code 4304461

loop_
_symmetry_equiv_pos_as_xyz
'x, y, z'
'-x, y+1/2, -z+1/2'
'-x, -y, -z'
'x, -y-1/2, z-1/2'

loop_
_atom_site_label
_atom_site_type_symbol
_atom_site_fract_x
_atom_site_fract_y
_atom_site_fract_z
_atom_site_U_iso_or_equiv
_atom_site_adp_type
_atom_site_occupancy
_atom_site_symmetry_multiplicity
_atom_site_calc_flag
_atom_site_refinement_flags
_atom_site_disorder_assembly
_atom_site_disorder_group
P1 P 0.35049(4) 0.07028(7) 0.11993(3) 0.01608(17) Uani 1 1 d . . .
N1 N 0.25165(15) 0.0278(2) 0.14250(10) 0.0185(5) Uani 1 1 d . . .
C1 C 0.38910(17) -0.0977(3) 0.09490(12) 0.0178(6) Uani 1 1 d . . .
P2 P 0.23054(5) 0.06399(7) 0.21516(3) 0.01775(18) Uani 1 1 d . . .
C2 C 0.37623(18) -0.2229(3) 0.12446(12) 0.0206(6) Uani 1 1 d . . .
H2A H 0.3366 -0.2249 0.1527 0.025 Uiso 1 1 calc R . .
N2 N 0.17849(15) -0.0346(3) 0.09658(10) 0.0218(5) Uani 1 1 d . . .
H2B H 0.1605 0.0008 0.0587 0.026 Uiso 1 1 calc R . .
P3 P 0.12849(5) -0.18031(8) 0.11895(3) 0.02261(19) Uani 1 1 d . . .
C3 C 0.4204(2) -0.3444(3) 0.11324(13) 0.0245(6) Uani 1 1 d . . .
H3A H 0.4112 -0.4288 0.1341 0.029 Uiso 1 1 calc R . .
C4 C 0.47791(19) -0.3446(3) 0.07190(13) 0.0235(6) Uani 1 1 d . . .
H4A H 0.5078 -0.4286 0.0642 0.028 Uiso 1 1 calc R . .
C5 C 0.4914(2) -0.2212(3) 0.04193(13) 0.0263(6) Uani 1 1 d . . .
H5A H 0.5308 -0.2200 0.0136 0.032 Uiso 1 1 calc R . .
C6 C 0.4473(2) -0.0995(3) 0.05331(13) 0.0255(6) Uani 1 1 d . . .
H6A H 0.4568 -0.0153 0.0324 0.031 Uiso 1 1 calc R . .
C7 C 0.31077(18) 0.1624(3) 0.04490(12) 0.0191(6) Uani 1 1 d . . .
C8 C 0.27064(19) 0.0985(3) -0.01164(13) 0.0235(6) Uani 1 1 d . . .
H8A H 0.2594 0.0002 -0.0129 0.028 Uiso 1 1 calc R . .
C9 C 0.2467(2) 0.1772(3) -0.06645(13) 0.0281(7) Uani 1 1 d . . .
H9A H 0.2200 0.1324 -0.1050 0.034 Uiso 1 1 calc R . .
C10 C 0.2619(2) 0.3207(3) -0.06482(14) 0.0292(7) Uani 1 1 d . . .
H10A H 0.2456 0.3742 -0.1023 0.035 Uiso 1 1 calc R . .
C11 C 0.3006(2) 0.3864(3) -0.00897(14) 0.0276(7) Uani 1 1 d . . .
H11A H 0.3102 0.4852 -0.0078 0.033 Uiso 1 1 calc R . .
C12 C 0.32538(18) 0.3075(3) 0.04561(13) 0.0212(6) Uani 1 1 d . . .
H12A H 0.3527 0.3528 0.0839 0.025 Uiso 1 1 calc R . .
C13 C 0.31063(19) -0.0445(3) 0.27169(12) 0.0208(6) Uani 1 1 d . . .
C14 C 0.2739(2) -0.1153(3) 0.31614(13) 0.0263(6) Uani 1 1 d . . .
H14A H 0.2105 -0.1059 0.3152 0.032 Uiso 1 1 calc R . .
C15 C 0.3283(2) -0.1990(3) 0.36156(14) 0.0317(7) Uani 1 1 d . . .
H15A H 0.3028 -0.2434 0.3925 0.038 Uiso 1 1 calc R . .
C16 C 0.4200(2) -0.2175(3) 0.36151(13) 0.0302(7) Uani 1 1 d . . .
H16A H 0.4574 -0.2754 0.3924 0.036 Uiso 1 1 calc R . .
C17 C 0.4573(2) -0.1523(3) 0.31681(13) 0.0262(6) Uani 1 1 d . . .
H17A H 0.5198 -0.1677 0.3162 0.031 Uiso 1 1 calc R . .
C18 C 0.40357(19) -0.0641(3) 0.27272(13) 0.0224(6) Uani 1 1 d . . .
H18A H 0.4302 -0.0168 0.2430 0.027 Uiso 1 1 calc R . .
C19 C 0.28062(18) 0.2395(3) 0.22959(12) 0.0183(6) Uani 1 1 d . . .
C20 C 0.24500(18) 0.3422(3) 0.18522(12) 0.0208(6) Uani 1 1 d . . .
H20A H 0.2008 0.3164 0.1485 0.025 Uiso 1 1 calc R . .
C21 C 0.2727(2) 0.4804(3) 0.19362(13) 0.0241(6) Uani 1 1 d . . .
H21A H 0.2480 0.5488 0.1628 0.029 Uiso 1 1 calc R . .
C22 C 0.3368(2) 0.5194(3) 0.24715(13) 0.0258(6) Uani 1 1 d . . .
H22A H 0.3566 0.6143 0.2530 0.031 Uiso 1 1 calc R . .
C23 C 0.3717(2) 0.4192(3) 0.29196(14) 0.0274(7) Uani 1 1 d . . .
H23A H 0.4151 0.4461 0.3289 0.033 Uiso 1 1 calc R . .
C24 C 0.34405(19) 0.2799(3) 0.28360(13) 0.0230(6) Uani 1 1 d . . .
H24A H 0.3684 0.2120 0.3147 0.028 Uiso 1 1 calc R . .
C25 C 0.03051(19) -0.1199(3) 0.14912(13) 0.0238(6) Uani 1 1 d . . .
C26 C -0.0151(2) 0.0077(3) 0.13402(14) 0.0287(7) Uani 1 1 d . . .
H26A H -0.0003 0.0656 0.1024 0.034 Uiso 1 1 calc R . .
C27 C -0.0813(2) 0.0506(4) 0.16442(15) 0.0348(7) Uani 1 1 d . . .
H27A H -0.1114 0.1381 0.1538 0.042 Uiso 1 1 calc R . .
C28 C -0.1042(2) -0.0315(4) 0.20970(15) 0.0387(8) Uani 1 1 d . . .
H28A H -0.1497 -0.0006 0.2306 0.046 Uiso 1 1 calc R . .
C29 C -0.0616(2) -0.1584(4) 0.22512(15) 0.0401(9) Uani 1 1 d . . .
H29A H -0.0786 -0.2162 0.2560 0.048 Uiso 1 1 calc R . .
C30 C 0.0059(2) -0.2021(4) 0.19589(14) 0.0330(7) Uani 1 1 d . . .
H30A H 0.0362 -0.2890 0.2075 0.040 Uiso 1 1 calc R . .
C31 C 0.0723(2) -0.2445(3) 0.04062(13) 0.0243(6) Uani 1 1 d . . .
C32 C 0.1278(2) -0.2874(3) 0.00071(14) 0.0274(7) Uani 1 1 d . . .
H32A H 0.1920 -0.2712 0.0125 0.033 Uiso 1 1 calc R . .
C33 C 0.0911(2) -0.3527(3) -0.05536(14) 0.0300(7) Uani 1 1 d . . .
H33A H 0.1300 -0.3812 -0.0818 0.036 Uiso 1 1 calc R . .
C34 C -0.0026(2) -0.3770(3) -0.07335(14) 0.0303(7) Uani 1 1 d . . .
H34A H -0.0281 -0.4226 -0.1119 0.036 Uiso 1 1 calc R . .
C35 C -0.0584(2) -0.3346(3) -0.03483(13) 0.0291(7) Uani 1 1 d . . .
H35A H -0.1226 -0.3512 -0.0470 0.035 Uiso 1 1 calc R . .
C36 C -0.0219(2) -0.2677(3) 0.02161(14) 0.0282(7) Uani 1 1 d . . .
H36A H -0.0613 -0.2376 0.0474 0.034 Uiso 1 1 calc R . .

loop_
_atom_site_aniso_label
_atom_site_aniso_U_11
_atom_site_aniso_U_22
_atom_site_aniso_U_33
_atom_site_aniso_U_23
_atom_site_aniso_U_13
_atom_site_aniso_U_12
P1 0.0153(3) 0.0164(3) 0.0171(3) -0.0002(3) 0.0047(3) -0.0006(3)
N1 0.0165(11) 0.0227(12) 0.0170(11) -0.0025(9) 0.0050(9) -0.0044(9)
C1 0.0153(13) 0.0185(14) 0.0193(13) -0.0006(10) 0.0031(10) 0.0012(11)
P2 0.0174(4) 0.0196(4) 0.0168(3) -0.0003(3) 0.0051(3) 0.0004(3)
C2 0.0208(14) 0.0204(14) 0.0220(14) 0.0004(11) 0.0078(11) -0.0024(12)
N2 0.0194(12) 0.0305(13) 0.0152(11) -0.0026(10) 0.0033(9) -0.0076(10)
P3 0.0221(4) 0.0206(4) 0.0254(4) 0.0012(3) 0.0059(3) -0.0015(3)
C3 0.0285(16) 0.0190(14) 0.0273(15) 0.0025(12) 0.0090(12) -0.0006(12)
C4 0.0245(15) 0.0192(14) 0.0278(15) -0.0044(11) 0.0077(12) 0.0031(12)
C5 0.0264(16) 0.0287(16) 0.0277(15) 0.0017(12) 0.0141(12) 0.0063(13)
C6 0.0291(16) 0.0221(15) 0.0286(15) 0.0059(12) 0.0135(13) 0.0007(13)
C7 0.0140(13) 0.0241(14) 0.0205(13) 0.0017(11) 0.0064(10) 0.0019(11)
C8 0.0231(15) 0.0233(15) 0.0232(14) -0.0009(11) 0.0033(12) -0.0052(12)
C9 0.0244(15) 0.0378(18) 0.0203(14) 0.0001(13) 0.0012(12) -0.0020(13)
C10 0.0256(16) 0.0345(17) 0.0267(15) 0.0114(13) 0.0043(12) 0.0065(14)
C11 0.0284(16) 0.0222(15) 0.0334(16) 0.0057(12) 0.0095(13) 0.0054(13)
C12 0.0207(14) 0.0214(14) 0.0231(14) -0.0006(11) 0.0086(11) 0.0022(12)
C13 0.0274(15) 0.0161(13) 0.0181(13) -0.0026(11) 0.0039(11) -0.0004(12)
C14 0.0323(16) 0.0237(15) 0.0243(15) 0.0004(12) 0.0097(12) -0.0004(13)
C15 0.047(2) 0.0259(16) 0.0234(15) 0.0049(12) 0.0110(14) -0.0014(15)
C16 0.0414(19) 0.0224(15) 0.0224(15) 0.0025(12) -0.0023(13) 0.0049(14)
C17 0.0261(16) 0.0227(15) 0.0266(15) -0.0027(12) -0.0006(12) -0.0002(13)
C18 0.0257(15) 0.0200(14) 0.0208(14) -0.0009(11) 0.0039(11) -0.0026(12)
C19 0.0176(13) 0.0196(14) 0.0195(13) -0.0004(11) 0.0078(11) 0.0021(11)
C20 0.0188(14) 0.0233(15) 0.0201(14) -0.0007(11) 0.0038(11) 0.0036(12)
C21 0.0298(16) 0.0210(14) 0.0253(15) 0.0041(12) 0.0141(12) 0.0068(12)
C22 0.0310(16) 0.0187(14) 0.0302(16) -0.0021(12) 0.0123(13) -0.0022(12)
C23 0.0280(16) 0.0281(16) 0.0252(15) -0.0059(12) 0.0039(12) -0.0039(13)
C24 0.0229(15) 0.0245(15) 0.0206(14) 0.0022(11) 0.0029(11) 0.0022(12)
C25 0.0183(14) 0.0310(16) 0.0229(14) -0.0076(12) 0.0063(11) -0.0070(12)
C26 0.0303(17) 0.0265(16) 0.0296(16) 0.0021(13) 0.0074(13) -0.0071(13)
C27 0.0282(17) 0.0339(18) 0.0430(19) -0.0096(15) 0.0092(14) -0.0009(14)
C28 0.0292(17) 0.059(2) 0.0311(17) -0.0162(16) 0.0135(14) -0.0094(17)
C29 0.0351(19) 0.062(2) 0.0251(16) 0.0034(16) 0.0105(14) -0.0155(18)
C30 0.0290(17) 0.0390(19) 0.0295(16) 0.0068(14) 0.0037(13) -0.0042(14)
C31 0.0252(15) 0.0185(14) 0.0289(15) -0.0032(12) 0.0056(12) -0.0036(12)
C32 0.0227(15) 0.0261(16) 0.0352(16) -0.0069(13) 0.0101(13) -0.0051(13)
C33 0.0355(18) 0.0255(16) 0.0297(16) -0.0029(13) 0.0088(13) 0.0004(14)
C34 0.0371(18) 0.0277(16) 0.0233(15) -0.0021(12) 0.0008(13) -0.0059(14)
C35 0.0243(15) 0.0316(17) 0.0287(16) 0.0047(13) 0.0004(12) -0.0054(13)
C36 0.0247(16) 0.0274(16) 0.0335(16) -0.0025(13) 0.0089(13) -0.0035(13)

loop_
_atom_type_symbol
_atom_type_description
_atom_type_scat_dispersion_real
_atom_type_scat_dispersion_imag
_atom_type_scat_source
C C 0.0033 0.0016 'International Tables Vol C Tables 4.2.6.8 and 6.1.1.4'
H H 0.0000 0.0000 'International Tables Vol C Tables 4.2.6.8 and 6.1.1.4'
N N 0.0061 0.0033 'International Tables Vol C Tables 4.2.6.8 and 6.1.1.4'
P P 0.1023 0.0942 'International Tables Vol C Tables 4.2.6.8 and 6.1.1.4'

loop_
_geom_angle_atom_site_label_1
_geom_angle_atom_site_label_2
_geom_angle_atom_site_label_3
_geom_angle
_geom_angle_site_symmetry_1
_geom_angle_site_symmetry_3
_geom_angle_publ_flag
N1 P1 C1 103.51(12) . . ?
N1 P1 C7 104.24(11) . . ?
C1 P1 C7 102.04(12) . . ?
N2 N1 P1 117.80(16) . . ?
N2 N1 P2 117.29(16) . . ?
P1 N1 P2 124.79(13) . . ?
C2 C1 C6 117.8(2) . . ?
C2 C1 P1 121.6(2) . . ?
C6 C1 P1 119.6(2) . . ?
N1 P2 C19 100.83(11) . . ?
N1 P2 C13 106.40(12) . . ?
C19 P2 C13 102.58(12) . . ?
C3 C2 C1 120.8(3) . . ?
C3 C2 H2A 119.6 . . ?
C1 C2 H2A 119.6 . . ?
N1 N2 P3 116.78(17) . . ?
N1 N2 H2B 121.6 . . ?
P3 N2 H2B 121.6 . . ?
N2 P3 C25 106.81(13) . . ?
N2 P3 C31 98.02(12) . . ?
C25 P3 C31 102.00(13) . . ?
C2 C3 C4 120.8(3) . . ?
C2 C3 H3A 119.6 . . ?
C4 C3 H3A 119.6 . . ?
C5 C4 C3 119.3(3) . . ?
C5 C4 H4A 120.3 . . ?
C3 C4 H4A 120.3 . . ?
C4 C5 C6 119.9(3) . . ?
C4 C5 H5A 120.1 . . ?
C6 C5 H5A 120.1 . . ?
C5 C6 C1 121.5(3) . . ?
C5 C6 H6A 119.3 . . ?
C1 C6 H6A 119.3 . . ?
C8 C7 C12 118.5(2) . . ?
C8 C7 P1 125.2(2) . . ?
C12 C7 P1 116.3(2) . . ?
C7 C8 C9 120.6(3) . . ?
C7 C8 H8A 119.7 . . ?
C9 C8 H8A 119.7 . . ?
C10 C9 C8 120.0(3) . . ?
C10 C9 H9A 120.0 . . ?
C8 C9 H9A 120.0 . . ?
C11 C10 C9 120.2(3) . . ?
C11 C10 H10A 119.9 . . ?
C9 C10 H10A 119.9 . . ?
C10 C11 C12 119.7(3) . . ?
C10 C11 H11A 120.2 . . ?
C12 C11 H11A 120.2 . . ?
C11 C12 C7 120.9(3) . . ?
C11 C12 H12A 119.5 . . ?
C7 C12 H12A 119.5 . . ?
C14 C13 C18 118.2(3) . . ?
C14 C13 P2 116.3(2) . . ?
C18 C13 P2 125.5(2) . . ?
C15 C14 C13 121.3(3) . . ?
C15 C14 H14A 119.4 . . ?
C13 C14 H14A 119.4 . . ?
C16 C15 C14 119.6(3) . . ?
C16 C15 H15A 120.2 . . ?
C14 C15 H15A 120.2 . . ?
C17 C16 C15 120.3(3) . . ?
C17 C16 H16A 119.8 . . ?
C15 C16 H16A 119.8 . . ?
C16 C17 C18 120.1(3) . . ?
C16 C17 H17A 120.0 . . ?
C18 C17 H17A 120.0 . . ?
C17 C18 C13 120.6(3) . . ?
C17 C18 H18A 119.7 . . ?
C13 C18 H18A 119.7 . . ?
C24 C19 C20 118.5(2) . . ?
C24 C19 P2 124.9(2) . . ?
C20 C19 P2 116.2(2) . . ?
C21 C20 C19 121.2(3) . . ?
C21 C20 H20A 119.4 . . ?
C19 C20 H20A 119.4 . . ?
C20 C21 C22 119.8(3) . . ?
C20 C21 H21A 120.1 . . ?
C22 C21 H21A 120.1 . . ?
C23 C22 C21 119.6(3) . . ?
C23 C22 H22A 120.2 . . ?
C21 C22 H22A 120.2 . . ?
C22 C23 C24 120.7(3) . . ?
C22 C23 H23A 119.6 . . ?
C24 C23 H23A 119.6 . . ?
C23 C24 C19 120.0(3) . . ?
C23 C24 H24A 120.0 . . ?
C19 C24 H24A 120.0 . . ?
C26 C25 C30 117.6(3) . . ?
C26 C25 P3 125.2(2) . . ?
C30 C25 P3 116.9(2) . . ?
C27 C26 C25 120.7(3) . . ?
C27 C26 H26A 119.6 . . ?
C25 C26 H26A 119.6 . . ?
C28 C27 C26 120.6(3) . . ?
C28 C27 H27A 119.7 . . ?
C26 C27 H27A 119.7 . . ?
C27 C28 C29 120.2(3) . . ?
C27 C28 H28A 119.9 . . ?
C29 C28 H28A 119.9 . . ?
C28 C29 C30 120.0(3) . . ?
C28 C29 H29A 120.0 . . ?
C30 C29 H29A 120.0 . . ?
C29 C30 C25 120.9(3) . . ?
C29 C30 H30A 119.6 . . ?
C25 C30 H30A 119.6 . . ?
C36 C31 C32 118.1(3) . . ?
C36 C31 P3 123.3(2) . . ?
C32 C31 P3 118.2(2) . . ?
C33 C32 C31 121.3(3) . . ?
C33 C32 H32A 119.4 . . ?
C31 C32 H32A 119.4 . . ?
C32 C33 C34 120.1(3) . . ?
C32 C33 H33A 120.0 . . ?
C34 C33 H33A 120.0 . . ?
C35 C34 C33 119.5(3) . . ?
C35 C34 H34A 120.3 . . ?
C33 C34 H34A 120.3 . . ?
C34 C35 C36 120.6(3) . . ?
C34 C35 H35A 119.7 . . ?
C36 C35 H35A 119.7 . . ?
C35 C36 C31 120.4(3) . . ?
C35 C36 H36A 119.8 . . ?
C31 C36 H36A 119.8 . . ?

loop_
_geom_bond_atom_site_label_1
_geom_bond_atom_site_label_2
_geom_bond_distance
_geom_bond_site_symmetry_2
_geom_bond_publ_flag
P1 N1 1.712(2) . ?
P1 C1 1.826(3) . ?
P1 C7 1.839(3) . ?
N1 N2 1.437(3) . ?
N1 P2 1.728(2) . ?
C1 C2 1.391(4) . ?
C1 C6 1.397(4) . ?
P2 C19 1.829(3) . ?
P2 C13 1.834(3) . ?
C2 C3 1.381(4) . ?
C2 H2A 0.9500 . ?
N2 P3 1.700(2) . ?
N2 H2B 0.8800 . ?
P3 C25 1.833(3) . ?
P3 C31 1.837(3) . ?
C3 C4 1.385(4) . ?
C3 H3A 0.9500 . ?
C4 C5 1.383(4) . ?
C4 H4A 0.9500 . ?
C5 C6 1.384(4) . ?
C5 H5A 0.9500 . ?
C6 H6A 0.9500 . ?
C7 C8 1.388(4) . ?
C7 C12 1.398(4) . ?
C8 C9 1.392(4) . ?
C8 H8A 0.9500 . ?
C9 C10 1.383(4) . ?
C9 H9A 0.9500 . ?
C10 C11 1.380(4) . ?
C10 H10A 0.9500 . ?
C11 C12 1.390(4) . ?
C11 H11A 0.9500 . ?
C12 H12A 0.9500 . ?
C13 C14 1.396(4) . ?
C13 C18 1.399(4) . ?
C14 C15 1.386(4) . ?
C14 H14A 0.9500 . ?
C15 C16 1.384(5) . ?
C15 H15A 0.9500 . ?
C16 C17 1.381(4) . ?
C16 H16A 0.9500 . ?
C17 C18 1.390(4) . ?
C17 H17A 0.9500 . ?
C18 H18A 0.9500 . ?
C19 C24 1.393(4) . ?
C19 C20 1.397(4) . ?
C20 C21 1.379(4) . ?
C20 H20A 0.9500 . ?
C21 C22 1.387(4) . ?
C21 H21A 0.9500 . ?
C22 C23 1.383(4) . ?
C22 H22A 0.9500 . ?
C23 C24 1.389(4) . ?
C23 H23A 0.9500 . ?
C24 H24A 0.9500 . ?
C25 C26 1.395(4) . ?
C25 C30 1.404(4) . ?
C26 C27 1.376(4) . ?
C26 H26A 0.9500 . ?
C27 C28 1.367(5) . ?
C27 H27A 0.9500 . ?
C28 C29 1.372(5) . ?
C28 H28A 0.9500 . ?
C29 C30 1.378(5) . ?
C29 H29A 0.9500 . ?
C30 H30A 0.9500 . ?
C31 C36 1.395(4) . ?
C31 C32 1.397(4) . ?
C32 C33 1.375(4) . ?
C32 H32A 0.9500 . ?
C33 C34 1.388(4) . ?
C33 H33A 0.9500 . ?
C34 C35 1.376(4) . ?
C34 H34A 0.9500 . ?
C35 C36 1.388(4) . ?
C35 H35A 0.9500 . ?
C36 H36A 0.9500 . ?

loop_
_cod_related_entry_id
_cod_related_entry_database
_cod_related_entry_code
1 ChemSpider 30660776
